data_4115961
loop_
_publ_author_name
'Ron Hulst'
'Johanna M. Visser'
'Robert W. J. Zijlstra'
'Huub Kooijman'
'Wilberth Smeets'
'Anthony L. Spek'
'Ben L. Feringa'

_publ_contact_author_address
;
    Bijvoet Center for Biomolecular Research
    Department of Crystal and Structural Chemistry
    Utrecht University
    Padualaan 8
    3584 CH Utrecht
    The Netherlands
;
_publ_contact_author_email spea@chem.uu.nl
_publ_contact_author_fax '+31 30 2533940'
_publ_contact_author_name '   Dr. A.L. Spek'
_publ_contact_author_phone '+31 30 2532538'
_publ_section_title
;
 Formation of Diphosphates. A NMR Study on the Mechanism and
 Stereochemistry of Diphosphate Formation from Chiral Dioxaphosphorinanes
;
_journal_name_full 'Journal of the American Chemical Society'
_journal_page_first 3135
_journal_page_last 3150
_journal_paper_doi 10.1021/ja992770k
_journal_volume 122
_journal_year 2000
_chemical_compound_source 'see text'
_chemical_formula_moiety 'C11 H13 Cl2 O3 P'
_chemical_formula_sum 'C11 H13 Cl2 O3 P'
_chemical_formula_weight 295.08
_chemical_name_systematic
;
 ?
;
_space_group_IT_number 19
_symmetry_cell_setting orthorhombic
_symmetry_space_group_name_Hall 'P 2ac 2ab'
_symmetry_space_group_name_H-M 'P 21 21 21'
_cell_angle_alpha 90
_cell_angle_beta 90
_cell_angle_gamma 90
_cell_formula_units_Z 4
_cell_length_a 6.4383(10)
_cell_length_b 10.498(2)
_cell_length_c 19.571(3)
_cell_measurement_temperature 150
_cell_volume 1322.8(4)
_computing_cell_refinement 'SET4 (de Boer & Duisenberg, 1984)'
_computing_data_collection 'Locally modified CAD4-Version 5 Software'
_computing_data_reduction 'HELENA (Spek, 1997)'
_computing_publication_material 'PLATON (Spek, 1990)'
_computing_structure_refinement 'SHELXL-97 (Sheldrick, 1997)'
_diffrn_ambient_temperature 150
_diffrn_radiation_type 'Mo K\a'
_diffrn_radiation_wavelength 0.71073
_diffrn_reflns_av_R_equivalents 0.0769
_diffrn_reflns_av_sigmaI/netI 0.0256
_diffrn_reflns_limit_h_max 8
_diffrn_reflns_limit_h_min -8
_diffrn_reflns_limit_k_max 13
_diffrn_reflns_limit_k_min -13
_diffrn_reflns_limit_l_max 25
_diffrn_reflns_limit_l_min -25
_diffrn_reflns_number 35198
_diffrn_reflns_reduction_process
;
 ?
;
_diffrn_reflns_theta_max 27.54
_diffrn_reflns_theta_min 2.08
_exptl_absorpt_coefficient_mu 0.60
_exptl_crystal_colour colourless
_exptl_crystal_density_diffrn 1.482
_exptl_crystal_density_method 'Not Measured'
_exptl_crystal_F_000 608
_refine_diff_density_max 0.181
_refine_diff_density_min -0.320
_refine_diff_density_rms 0.051
_refine_ls_abs_structure_details 'Flack H.D. (1983), Acta Cryst. A39, 876-881'
_refine_ls_abs_structure_Flack -0.01(5)
_refine_ls_extinction_method none
_refine_ls_goodness_of_fit_ref 1.059
_refine_ls_hydrogen_treatment 'H-atom refinement: see text '
_refine_ls_matrix_type full
_refine_ls_number_parameters 206
_refine_ls_number_reflns 3040
_refine_ls_number_restraints 0
_refine_ls_restrained_S_all 1.059
_refine_ls_R_factor_all 0.0241
_refine_ls_R_factor_gt 0.0228
_refine_ls_shift/su_max 0.001
_refine_ls_shift/su_mean 0.000
_refine_ls_structure_factor_coef Fsqd
_refine_ls_weighting_details 'CALC W=1/[^2^(FO^2^)+(0.0323P)^2^+0.2106P] WHERE P=(FO^2^+2FC^2^)/3'
_refine_ls_weighting_scheme calc
_refine_ls_wR_factor_gt 0.0582
_refine_ls_wR_factor_ref 0.0590
_reflns_number_gt 2941
_reflns_number_total 3040
_reflns_threshold_expression >2sigma(i)
_cod_data_source_file ja992770k_1.cif
_cod_data_source_block S2106B
_cod_database_code 4115961

loop_
_symmetry_equiv_pos_as_xyz
x,y,z
1/2-x,-y,1/2+z
1/2+x,1/2-y,-z
-x,1/2+y,1/2-z

loop_
_atom_site_aniso_label
_atom_site_aniso_U_11
_atom_site_aniso_U_22
_atom_site_aniso_U_33
_atom_site_aniso_U_23
_atom_site_aniso_U_13
_atom_site_aniso_U_12
Cl7 0.0296(2) 0.0238(2) 0.0354(2) -0.0052(1) -0.0027(1) -0.0047(1)
Cl15 0.0358(2) 0.0459(3) 0.0425(2) 0.0147(2) 0.0091(2) -0.0092(2)
P1 0.0189(2) 0.0224(2) 0.0200(2) -0.0029(1) 0.0024(1) -0.0016(1)
O2 0.0176(4) 0.0280(5) 0.0200(4) -0.0008(4) 0.0009(3) 0.0032(4)
O6 0.0274(5) 0.0247(5) 0.0189(4) 0.0019(4) 0.0047(4) 0.0005(4)
O8 0.0201(5) 0.0382(6) 0.0320(5) -0.0103(5) 0.0068(4) -0.0024(5)
C3 0.0167(6) 0.0228(6) 0.0188(6) 0.0004(5) 0.0025(5) 0.0009(5)
C4 0.0204(7) 0.0204(6) 0.0182(6) 0.0004(5) 0.0002(5) 0.0005(5)
C5 0.0244(7) 0.0245(7) 0.0202(6) 0.0018(5) -0.0007(5) 0.0030(6)
C9 0.0266(7) 0.0266(7) 0.0185(6) 0.0038(5) 0.0014(5) 0.0071(6)
C10 0.0310(8) 0.0364(8) 0.0218(6) -0.0017(6) -0.0018(6) 0.0039(7)
C11 0.0513(11) 0.0409(9) 0.0249(7) -0.0046(7) -0.0094(7) 0.0070(8)
C12 0.0718(13) 0.0387(9) 0.0167(7) 0.0003(6) 0.0019(8) 0.0141(9)
C13 0.0584(11) 0.0367(9) 0.0255(8) 0.0093(7) 0.0163(8) 0.0114(8)
C14 0.0336(8) 0.0288(7) 0.0256(7) 0.0077(6) 0.0063(6) 0.0052(6)
C16 0.0333(8) 0.0219(6) 0.0255(7) 0.0000(5) 0.0008(6) -0.0039(6)
C17 0.0225(7) 0.0287(7) 0.0254(7) 0.0006(6) 0.0005(5) 0.0068(6)

loop_
_atom_site_label
_atom_site_type_symbol
_atom_site_thermal_displace_type
_atom_site_fract_x
_atom_site_fract_y
_atom_site_fract_z
_atom_site_occupancy
_atom_site_U_iso_or_equiv
Cl7 Cl Uani 0.05830(6) 1.17884(3) 0.98672(2) 1.000 0.0296(1)
Cl15 Cl Uani 0.49021(7) 1.09130(4) 0.77252(2) 1.000 0.0414(1)
P1 P Uani -0.10188(5) 1.02163(3) 0.96298(2) 1.000 0.0204(1)
O2 O Uani -0.06812(15) 1.00339(9) 0.88419(5) 1.000 0.0219(3)
O6 O Uani 0.01990(16) 0.91077(9) 0.99864(4) 1.000 0.0237(3)
O8 O Uani -0.31824(16) 1.02975(11) 0.98338(6) 1.000 0.0301(3)
C3 C Uani 0.1407(2) 0.97077(14) 0.85862(7) 1.000 0.0194(3)
C4 C Uani 0.2181(2) 0.84918(13) 0.89472(6) 1.000 0.0197(4)
C5 C Uani 0.2257(2) 0.87695(14) 0.97171(7) 1.000 0.0230(4)
C9 C Uani 0.1243(2) 0.96049(14) 0.78178(7) 1.000 0.0239(4)
C10 C Uani -0.0439(3) 0.89939(15) 0.75146(7) 1.000 0.0297(4)
C11 C Uani -0.0539(3) 0.88149(17) 0.68108(8) 1.000 0.0390(5)
C12 C Uani 0.1069(4) 0.92444(18) 0.64040(8) 1.000 0.0424(6)
C13 C Uani 0.2735(3) 0.98692(18) 0.66858(8) 1.000 0.0402(5)
C14 C Uani 0.2802(3) 1.00619(16) 0.73929(7) 1.000 0.0293(4)
C16 C Uani 0.0824(3) 0.73241(14) 0.88070(8) 1.000 0.0269(4)
C17 C Uani 0.4426(2) 0.82142(15) 0.87307(7) 1.000 0.0255(4)
H3 H Uiso 0.225(2) 1.0376(15) 0.8707(7) 1.000 0.014(4)
H5A H Uiso 0.321(3) 0.9480(17) 0.9811(9) 1.000 0.023(4)
H5B H Uiso 0.263(3) 0.8029(18) 0.9961(8) 1.000 0.034(5)
H10 H Uiso -0.163(3) 0.8764(19) 0.7829(10) 1.000 0.041(5)
H11 H Uiso -0.175(3) 0.8428(19) 0.6637(10) 1.000 0.036(5)
H12 H Uiso 0.108(3) 0.911(2) 0.5955(11) 1.000 0.047(6)
H13 H Uiso 0.394(4) 1.016(2) 0.6454(11) 1.000 0.054(6)
H16A H Uiso 0.096(3) 0.7091(18) 0.8312(10) 1.000 0.036(5)
H16B H Uiso -0.076(3) 0.7568(18) 0.8909(8) 1.000 0.031(4)
H16C H Uiso 0.126(3) 0.6637(19) 0.9089(9) 1.000 0.037(5)
H17A H Uiso 0.450(3) 0.8025(18) 0.8238(9) 1.000 0.036(5)
H17B H Uiso 0.536(3) 0.8931(16) 0.8843(8) 1.000 0.024(4)
H17C H Uiso 0.495(3) 0.7465(19) 0.8965(9) 1.000 0.034(5)

loop_
_atom_type_symbol
_atom_type_description
_atom_type_scat_dispersion_real
_atom_type_scat_dispersion_imag
_atom_type_scat_source
P P 0.1023 0.0942 'International Tables Vol C Tables 4.2.6.8 and 6.1.1.4'
O O 0.0106 0.0060 'International Tables Vol C Tables 4.2.6.8 and 6.1.1.4'
Cl Cl 0.1484 0.1585 'International Tables Vol C Tables 4.2.6.8 and 6.1.1.4'
H H 0.0000 0.0000 'International Tables Vol C Tables 4.2.6.8 and 6.1.1.4'
C C 0.0033 0.0016 'International Tables Vol C Tables 4.2.6.8 and 6.1.1.4'

loop_
_geom_angle_atom_site_label_1
_geom_angle_atom_site_label_2
_geom_angle_atom_site_label_3
_geom_angle
_geom_angle_publ_flag
Cl7 P1 O2 104.92(4) yes
Cl7 P1 O6 104.55(4) yes
Cl7 P1 O8 112.48(5) yes
O2 P1 O6 106.13(5) yes
O2 P1 O8 114.23(6) yes
O6 P1 O8 113.65(6) yes
P1 O2 C3 119.22(8) yes
P1 O6 C5 118.08(8) yes
O2 C3 C4 109.35(10) yes
O2 C3 C9 106.89(10) yes
C4 C3 C9 114.80(12) no
C3 C4 C5 107.63(11) no
C3 C4 C16 113.36(11) no
C3 C4 C17 109.59(11) no
C5 C4 C16 110.26(11) no
C5 C4 C17 106.08(10) no
C16 C4 C17 109.65(12) no
O6 C5 C4 111.66(10) yes
C3 C9 C10 120.77(12) no
C3 C9 C14 121.37(12) no
C10 C9 C14 117.80(13) no
C9 C10 C11 121.35(16) no
C10 C11 C12 119.45(17) no
C11 C12 C13 120.65(15) no
C12 C13 C14 119.37(17) no
Cl15 C14 C9 120.88(11) yes
Cl15 C14 C13 117.79(14) yes
C9 C14 C13 121.33(16) no
O2 C3 H3 105.9(9) no
C4 C3 H3 108.9(9) no
C9 C3 H3 110.6(9) no
O6 C5 H5A 108.2(11) no
O6 C5 H5B 104.3(11) no
C4 C5 H5A 110.3(10) no
C4 C5 H5B 110.4(10) no
H5A C5 H5B 111.8(16) no
C9 C10 H10 116.1(11) no
C11 C10 H10 122.3(11) no
C10 C11 H11 117.0(12) no
C12 C11 H11 123.5(12) no
C11 C12 H12 121.5(13) no
C13 C12 H12 117.8(13) no
C12 C13 H13 126.9(13) no
C14 C13 H13 113.6(14) no
C4 C16 H16A 108.6(11) no
C4 C16 H16B 108.6(10) no
C4 C16 H16C 109.6(12) no
H16A C16 H16B 108.8(14) no
H16A C16 H16C 110.5(16) no
H16B C16 H16C 110.8(15) no
C4 C17 H17A 110.7(11) no
C4 C17 H17B 111.5(11) no
C4 C17 H17C 110.5(11) no
H17A C17 H17B 110.0(14) no
H17A C17 H17C 106.4(15) no
H17B C17 H17C 107.5(15) no

loop_
_geom_bond_atom_site_label_1
_geom_bond_atom_site_label_2
_geom_bond_distance
_geom_bond_publ_flag
Cl7 P1 2.0008(6) yes
Cl15 C14 1.7463(19) yes
P1 O2 1.5689(11) yes
P1 O6 1.5673(10) yes
P1 O8 1.4516(11) yes
O2 C3 1.4749(16) yes
O6 C5 1.4695(17) yes
C3 C4 1.542(2) no
C3 C9 1.511(2) no
C4 C5 1.5355(18) no
C4 C16 1.530(2) no
C4 C17 1.5342(19) no
C9 C10 1.391(2) no
C9 C14 1.389(2) no
C10 C11 1.392(2) no
C11 C12 1.382(3) no
C12 C13 1.373(3) no
C13 C14 1.399(2) no
C3 H3 0.918(15) no
C5 H5A 0.983(18) no
C5 H5B 0.943(18) no
C10 H10 1.01(2) no
C11 H11 0.94(2) no
C12 H12 0.89(2) no
C13 H13 0.95(2) no
C16 H16A 1.003(19) no
C16 H16B 1.070(19) no
C16 H16C 0.951(19) no
C17 H17A 0.986(18) no
C17 H17B 0.988(18) no
C17 H17C 0.971(19) no

loop_
_geom_contact_atom_site_label_1
_geom_contact_atom_site_label_2
_geom_contact_distance
_geom_contact_site_symmetry_2
_geom_contact_publ_flag
Cl7 Cl7 3.5868(9) 3_577 no
Cl7 O8 3.2145(13) 3_577 no
Cl7 Cl7 3.5868(9) 3_477 no
Cl15 C17 3.4632(17) . no
Cl15 C10 3.637(2) 1_655 no
Cl7 H5A 2.957(18) . no
Cl7 H12 3.11(2) 4_556 no
Cl7 H3 2.917(14) . no
Cl15 H3 2.632(13) . no
Cl15 H17B 3.033(16) . no
Cl15 H17A 2.936(18) 4_656 no
P1 C16 3.6358(17) . no
P1 H16B 3.122(18) . no
P1 H17B 3.103(18) 1_455 no
O8 C5 3.3536(18) 1_455 no
O8 Cl7 3.2145(13) 3_477 no
O2 H16B 2.593(19) . no
O2 H10 2.47(2) . no
O2 H17B 2.799(19) 1_455 no
O6 H5B 2.789(19) 3_467 no
O6 H17C 2.639(19) 3_467 no
O6 H16B 2.728(17) . no
O8 H5A 2.477(19) 1_455 no
O8 H17B 2.588(17) 1_455 no
C5 O8 3.3536(18) 1_655 no
C10 C16 3.183(2) . no
C10 Cl15 3.637(2) 1_455 no
C12 C16 3.480(3) 4_556 no
C13 C16 3.581(3) 4_556 no
C14 C17 3.422(2) . no
C16 C10 3.183(2) . no
C16 C12 3.480(3) 4_546 no
C16 C13 3.581(3) 4_546 no
C16 P1 3.6358(17) . no
C17 C14 3.422(2) . no
C17 Cl15 3.4632(17) . no
C9 H17A 2.797(19) . no
C9 H16A 2.817(19) . no
C10 H16A 2.690(19) . no
C12 H16C 3.08(2) 4_556 no
C14 H17A 2.916(19) . no
C16 H10 2.91(2) . no
H3 Cl7 2.917(14) . no
H3 Cl15 2.632(13) . no
H3 H5A 2.44(2) . no
H3 H17B 2.53(2) . no
H5A Cl7 2.957(18) . no
H5A O8 2.477(19) 1_655 no
H5A H3 2.44(2) . no
H5A H17B 2.42(2) . no
H5B H16C 2.41(3) . no
H5B H17C 2.53(3) . no
H5B O6 2.789(19) 3_567 no
H5B H16B 2.52(2) 3_567 no
H10 O2 2.47(2) . no
H10 C16 2.91(2) . no
H10 H16A 2.60(3) . no
H10 H16B 2.52(3) . no
H12 Cl7 3.11(2) 4_546 no
H16A C9 2.817(19) . no
H16A C10 2.690(19) . no
H16A H10 2.60(3) . no
H16A H17A 2.49(3) . no
H16B P1 3.122(18) . no
H16B O2 2.593(19) . no
H16B O6 2.728(17) . no
H16B H10 2.52(3) . no
H16B H5B 2.52(2) 3_467 no
H16C H5B 2.41(3) . no
H16C H17C 2.54(3) . no
H16C C12 3.08(2) 4_546 no
H17A C9 2.797(19) . no
H17A C14 2.916(19) . no
H17A H16A 2.49(3) . no
H17A Cl15 2.936(18) 4_646 no
H17B Cl15 3.033(16) . no
H17B P1 3.103(18) 1_655 no
H17B O2 2.799(19) 1_655 no
H17B O8 2.588(17) 1_655 no
H17B H3 2.53(2) . no
H17B H5A 2.42(2) . no
H17C H5B 2.53(3) . no
H17C H16C 2.54(3) . no
H17C O6 2.639(19) 3_567 no

loop_
_geom_hbond_atom_site_label_D
_geom_hbond_atom_site_label_H
_geom_hbond_atom_site_label_A
_geom_hbond_distance_DH
_geom_hbond_distance_HA
_geom_hbond_distance_DA
_geom_hbond_angle_DHA
_geom_hbond_site_symmetry_A
_geom_hbond_publ_flag
C3 H3 Cl15 0.918(15) 2.632(13) 3.0829(15) 111.1(10) . yes
C5 H5A O8 0.983(18) 2.477(19) 3.3536(18) 148.4(15) 1_655 yes
C16 H16B O2 1.070(19) 2.593(19) 3.0061(19) 102.2(12) . yes
C17 H17B O8 0.988(18) 2.588(17) 3.4373(19) 144.0(12) 1_655 yes

loop_
_geom_torsion_atom_site_label_1
_geom_torsion_atom_site_label_2
_geom_torsion_atom_site_label_3
_geom_torsion_atom_site_label_4
_geom_torsion
_geom_torsion_publ_flag
Cl7 P1 O2 C3 67.32(9) no
O6 P1 O2 C3 -43.03(10) no
O8 P1 O2 C3 -169.05(10) no
Cl7 P1 O6 C5 -69.40(9) no
O2 P1 O6 C5 41.21(10) no
O8 P1 O6 C5 167.58(9) no
P1 O2 C3 C4 55.51(13) no
P1 O2 C3 C9 -179.66(9) no
P1 O6 C5 C4 -53.68(13) no
O2 C3 C4 C5 -60.09(13) no
O2 C3 C4 C16 62.12(14) no
C9 C3 C4 C17 64.87(14) no
O2 C3 C9 C10 -42.48(18) no
O2 C3 C9 C14 140.51(14) no
C4 C3 C9 C10 78.97(17) no
O2 C3 C4 C17 -175.03(10) no
C9 C3 C4 C5 179.81(14) no
C9 C3 C4 C16 -57.98(15) no
C4 C3 C9 C14 -98.04(17) no
C17 C4 C5 O6 177.54(11) no
C16 C4 C5 O6 -63.81(15) no
C3 C4 C5 O6 60.30(14) no
C3 C9 C10 C11 -175.50(15) no
C14 C9 C10 C11 1.6(2) no
C3 C9 C14 Cl15 -6.3(2) no
C3 C9 C14 C13 174.42(15) no
C10 C9 C14 Cl15 176.65(12) no
C10 C9 C14 C13 -2.7(2) no
C9 C10 C11 C12 0.4(3) no
C10 C11 C12 C13 -1.5(3) no
C11 C12 C13 C14 0.4(3) no
C12 C13 C14 Cl15 -177.65(15) no
C12 C13 C14 C9 1.7(3) no
